data_2213398
loop_
_publ_author_name
'Dong, Su-Lan'
'Wu, Wen-Yuan'
'Tian, Wen-Wen'
'Xu, Jia-Ying'
'Wang, Jin-Tang'

_publ_section_title
;
 2,2'-Ethylidenebis(4-methylphenol)
;
_journal_coeditor_code HK2220
_journal_issue 5
_journal_name_full 'Acta Crystallographica Section E'
_journal_page_first o2357
_journal_page_last o2358
_journal_paper_doi 10.1107/S1600536807015607
_journal_volume 63
_journal_year 2007
_chemical_formula_iupac 'C16 H18 O2'
_chemical_formula_moiety 'C16 H18 O2'
_chemical_formula_sum 'C16 H18 O2'
_chemical_formula_weight 242.30
_chemical_name_common Bis(2-hydroxy-5-methylphenyl)ethane
_chemical_name_systematic
;
2,2'-ethylidenebis(4-methylphenol)
;
_space_group_IT_number 19
_symmetry_cell_setting orthorhombic
_symmetry_space_group_name_Hall 'P 2ac 2ab'
_symmetry_space_group_name_H-M 'P 21 21 21'
_atom_sites_solution_hydrogens geom
_atom_sites_solution_primary direct
_atom_sites_solution_secondary difmap
_audit_creation_method SHELXL-97
_cell_angle_alpha 90.00
_cell_angle_beta 90.00
_cell_angle_gamma 90.00
_cell_formula_units_Z 4
_cell_length_a 8.6680(17)
_cell_length_b 9.6400(19)
_cell_length_c 16.424(3)
_cell_measurement_reflns_used 25
_cell_measurement_temperature 298(2)
_cell_measurement_theta_max 13
_cell_measurement_theta_min 10
_cell_volume 1372.4(5)
_computing_cell_refinement 'CAD-4 Software'
_computing_data_collection 'CAD-4 Software (Enraf--Nonius, 1989)'
_computing_data_reduction 'XCAD4 (Harms & Wocadlo, 1995)'
_computing_molecular_graphics 'SHELXTL (Bruker, 2000)'
_computing_publication_material SHELXTL
_computing_structure_refinement 'SHELXL97 (Sheldrick, 1997)'
_computing_structure_solution 'SHELXS97 (Sheldrick, 1997)'
_diffrn_ambient_temperature 298(2)
_diffrn_measured_fraction_theta_full 1.000
_diffrn_measured_fraction_theta_max 1.000
_diffrn_measurement_device_type 'Enraf--Nonius CAD-4'
_diffrn_measurement_method \w/2\q
_diffrn_radiation_monochromator graphite
_diffrn_radiation_source 'fine-focus sealed tube'
_diffrn_radiation_type MoK\a
_diffrn_radiation_wavelength 0.71073
_diffrn_reflns_av_R_equivalents 0.0154
_diffrn_reflns_av_sigmaI/netI 0.0337
_diffrn_reflns_limit_h_max 10
_diffrn_reflns_limit_h_min 0
_diffrn_reflns_limit_k_max 11
_diffrn_reflns_limit_k_min 0
_diffrn_reflns_limit_l_max 20
_diffrn_reflns_limit_l_min 0
_diffrn_reflns_number 1571
_diffrn_reflns_theta_full 25.97
_diffrn_reflns_theta_max 25.97
_diffrn_reflns_theta_min 2.45
_diffrn_standards_decay_% 0
_diffrn_standards_interval_count 200
_diffrn_standards_number 3
_exptl_absorpt_coefficient_mu 0.076
_exptl_absorpt_correction_T_max 0.9850
_exptl_absorpt_correction_T_min 0.9635
_exptl_absorpt_correction_type psi-scan
_exptl_absorpt_process_details '(North <i>et al.</i>,  1968)'
_exptl_crystal_colour colorless
_exptl_crystal_density_diffrn 1.173
_exptl_crystal_density_method 'not measured'
_exptl_crystal_description block
_exptl_crystal_F_000 520
_exptl_crystal_size_max 0.30
_exptl_crystal_size_mid 0.30
_exptl_crystal_size_min 0.20
_refine_diff_density_max 0.149
_refine_diff_density_min -0.132
_refine_ls_abs_structure_details 'Flack (1983), 1121 Friedel pairs'
_refine_ls_abs_structure_Flack 0.03(5)
_refine_ls_extinction_method none
_refine_ls_goodness_of_fit_ref 1.081
_refine_ls_hydrogen_treatment constr
_refine_ls_matrix_type full
_refine_ls_number_parameters 165
_refine_ls_number_reflns 1555
_refine_ls_number_restraints 0
_refine_ls_restrained_S_all 1.081
_refine_ls_R_factor_all 0.0674
_refine_ls_R_factor_gt 0.0467
_refine_ls_shift/su_max 0.000
_refine_ls_shift/su_mean 0.000
_refine_ls_structure_factor_coef Fsqd
_refine_ls_weighting_details 'calc w=1/[\s^2^(Fo^2^)+(0.0641P)^2^+0.0363P] where P=(Fo^2^+2Fc^2^)/3'
_refine_ls_weighting_scheme calc
_refine_ls_wR_factor_gt 0.1155
_refine_ls_wR_factor_ref 0.1257
_reflns_number_gt 1142
_reflns_number_total 1555
_reflns_threshold_expression I>2\s(I)
_cod_data_source_file hk2220.cif
_cod_data_source_block I
_cod_database_code 2213398
_cod_database_fobs_code 2213398

loop_
_symmetry_equiv_pos_as_xyz
'x, y, z'
'-x+1/2, -y, z+1/2'
'-x, y+1/2, -z+1/2'
'x+1/2, -y+1/2, -z'

loop_
_atom_site_type_symbol
_atom_site_label
_atom_site_fract_x
_atom_site_fract_y
_atom_site_fract_z
_atom_site_U_iso_or_equiv
_atom_site_adp_type
_atom_site_calc_flag
_atom_site_refinement_flags
_atom_site_occupancy
O O1 0.1259(2) 0.2981(2) 0.92738(14) 0.0638(7) Uani d . 1
H H1 0.1893 0.2453 0.9477 0.077 Uiso calc R 1
O O2 -0.1681(2) 0.3498(3) 0.97766(18) 0.0822(9) Uani d . 1
H H2 -0.0775 0.3297 0.9696 0.099 Uiso calc R 1
C C1 0.4340(3) 0.7094(4) 0.7422(3) 0.0742(17) Uani d . 1
H H1B 0.5419 0.7104 0.7553 0.111 Uiso calc R 1
H H1C 0.3906 0.7993 0.7524 0.111 Uiso calc R 1
H H1A 0.4210 0.6862 0.6857 0.111 Uiso calc R 1
C C2 0.3526(3) 0.6023(3) 0.7944(2) 0.0612(9) Uani d . 1
C C3 0.4309(3) 0.5215(4) 0.8482(2) 0.0596(9) Uani d . 1
H H3A 0.5364 0.5346 0.8550 0.072 Uiso calc R 1
C C4 0.3579(3) 0.4220(4) 0.8924(2) 0.0592(9) Uani d . 1
H H4A 0.4138 0.3684 0.9291 0.071 Uiso calc R 1
C C5 0.2016(3) 0.3996(3) 0.88323(18) 0.0473(7) Uani d . 1
C C6 0.1158(2) 0.4802(3) 0.83022(16) 0.0403(7) Uani d . 1
C C7 0.1932(3) 0.5806(3) 0.78679(19) 0.0517(8) Uani d . 1
H H7A 0.1377 0.6362 0.7510 0.062 Uiso calc R 1
C C8 -0.0590(2) 0.4614(3) 0.82236(17) 0.0440(7) Uani d . 1
H H8A -0.0810 0.3637 0.8340 0.053 Uiso calc R 1
C C9 -0.1186(2) 0.4905(4) 0.73640(17) 0.0569(9) Uani d . 1
H H9A -0.0633 0.4342 0.6980 0.085 Uiso calc R 1
H H9B -0.1033 0.5867 0.7235 0.085 Uiso calc R 1
H H9C -0.2266 0.4690 0.7336 0.085 Uiso calc R 1
C C10 -0.1427(3) 0.5469(3) 0.88715(17) 0.0438(7) Uani d . 1
C C11 -0.1914(3) 0.4885(3) 0.95978(19) 0.0591(9) Uani d . 1
C C12 -0.2710(4) 0.5663(4) 1.0163(2) 0.0803(13) Uani d . 1
H H12A -0.3039 0.5252 1.0645 0.096 Uiso calc R 1
C C13 -0.3021(4) 0.7037(4) 1.0022(3) 0.0842(13) Uani d . 1
H H13A -0.3555 0.7549 1.0410 0.101 Uiso calc R 1
C C14 -0.2548(4) 0.7670(4) 0.9306(2) 0.0645(10) Uani d . 1
C C15 -0.1741(3) 0.6864(3) 0.87525(18) 0.0488(8) Uani d . 1
H H15A -0.1392 0.7280 0.8276 0.059 Uiso calc R 1
C C16 -0.2894(3) 0.9181(4) 0.9147(3) 0.0828(15) Uani d . 1
H H16A -0.2472 0.9445 0.8629 0.124 Uiso calc R 1
H H16B -0.2438 0.9738 0.9567 0.124 Uiso calc R 1
H H16C -0.3990 0.9321 0.9143 0.124 Uiso calc R 1

loop_
_atom_site_aniso_label
_atom_site_aniso_U_11
_atom_site_aniso_U_22
_atom_site_aniso_U_33
_atom_site_aniso_U_12
_atom_site_aniso_U_13
_atom_site_aniso_U_23
O1 0.0480(12) 0.0679(15) 0.0754(15) 0.0038(13) 0.0000(13) 0.0301(14)
O2 0.0641(16) 0.0947(19) 0.0877(18) 0.0112(15) 0.0250(15) 0.0470(16)
C1 0.054(2) 0.073(3) 0.134(5) -0.008(2) 0.018(3) 0.055(3)
C2 0.0420(17) 0.057(2) 0.084(2) -0.0029(17) 0.0134(18) 0.0083(19)
C3 0.0328(15) 0.067(2) 0.079(2) 0.0036(16) -0.0014(15) 0.005(2)
C4 0.0367(16) 0.078(2) 0.063(2) 0.0100(19) -0.0011(15) 0.009(2)
C5 0.0420(15) 0.0523(18) 0.0475(16) 0.0003(16) 0.0044(15) 0.0056(15)
C6 0.0370(14) 0.0452(16) 0.0387(14) 0.0030(14) 0.0022(12) -0.0020(14)
C7 0.0421(15) 0.0535(19) 0.0594(18) 0.0058(16) 0.0027(15) 0.0103(17)
C8 0.0392(15) 0.0477(17) 0.0451(15) -0.0060(14) -0.0049(13) 0.0037(15)
C9 0.0526(18) 0.074(2) 0.0439(15) 0.0023(19) -0.0069(15) -0.0025(17)
C10 0.0310(14) 0.0589(19) 0.0415(15) -0.0063(15) -0.0015(13) 0.0019(15)
C11 0.0420(17) 0.080(2) 0.0551(18) 0.0006(19) 0.0026(16) 0.0174(19)
C12 0.068(2) 0.125(4) 0.0481(19) 0.012(3) 0.0236(19) 0.015(2)
C13 0.075(3) 0.111(4) 0.066(2) 0.013(3) 0.025(2) -0.008(3)
C14 0.063(2) 0.070(2) 0.060(2) -0.001(2) 0.004(2) -0.0124(19)
C15 0.0442(16) 0.0597(19) 0.0426(15) -0.0077(16) 0.0045(14) -0.0005(16)
C16 0.098(4) 0.062(3) 0.083(3) 0.014(3) 0.032(3) -0.021(3)

loop_
_atom_type_symbol
_atom_type_description
_atom_type_scat_dispersion_real
_atom_type_scat_dispersion_imag
_atom_type_scat_source
C C 0.0033 0.0016 'International Tables Vol C Tables 4.2.6.8 and 6.1.1.4'
H H 0.0000 0.0000 'International Tables Vol C Tables 4.2.6.8 and 6.1.1.4'
O O 0.0106 0.0060 'International Tables Vol C Tables 4.2.6.8 and 6.1.1.4'

loop_
_geom_angle_atom_site_label_1
_geom_angle_atom_site_label_2
_geom_angle_atom_site_label_3
_geom_angle
_geom_angle_publ_flag
C5 O1 H1 109.5 ?
C11 O2 H2 109.5 ?
C2 C1 H1B 109.5 ?
C2 C1 H1C 109.5 ?
H1B C1 H1C 109.5 ?
C2 C1 H1A 109.5 ?
H1B C1 H1A 109.5 ?
H1C C1 H1A 109.5 ?
C3 C2 C7 117.6(3) ?
C3 C2 C1 121.7(3) ?
C7 C2 C1 120.6(3) ?
C4 C3 C2 121.3(3) ?
C4 C3 H3A 119.4 ?
C2 C3 H3A 119.4 ?
C3 C4 C5 120.6(3) ?
C3 C4 H4A 119.7 ?
C5 C4 H4A 119.7 ?
C4 C5 C6 120.6(3) ?
C4 C5 O1 121.3(3) yes
C6 C5 O1 118.1(2) yes
C7 C6 C5 117.3(3) ?
C7 C6 C8 121.4(3) ?
C5 C6 C8 121.2(3) ?
C6 C7 C2 122.6(3) ?
C6 C7 H7A 118.7 ?
C2 C7 H7A 118.7 ?
C10 C8 C9 112.5(2) ?
C10 C8 C6 110.3(2) ?
C9 C8 C6 113.0(2) ?
C10 C8 H8A 106.9 ?
C9 C8 H8A 106.9 ?
C6 C8 H8A 106.9 ?
C8 C9 H9A 109.5 ?
C8 C9 H9B 109.5 ?
H9A C9 H9B 109.5 ?
C8 C9 H9C 109.5 ?
H9A C9 H9C 109.5 ?
H9B C9 H9C 109.5 ?
C11 C10 C15 117.1(3) ?
C11 C10 C8 121.7(3) ?
C15 C10 C8 121.2(3) ?
C12 C11 O2 117.1(3) yes
C12 C11 C10 120.8(3) yes
O2 C11 C10 122.1(3) ?
C13 C12 C11 120.6(4) ?
C13 C12 H12A 119.7 ?
C11 C12 H12A 119.7 ?
C12 C13 C14 120.7(4) ?
C12 C13 H13A 119.6 ?
C14 C13 H13A 119.6 ?
C15 C14 C13 117.3(3) ?
C15 C14 C16 121.9(4) ?
C13 C14 C16 120.9(4) ?
C14 C15 C10 123.4(3) ?
C14 C15 H15A 118.3 ?
C10 C15 H15A 118.3 ?
C14 C16 H16A 109.5 ?
C14 C16 H16B 109.5 ?
H16A C16 H16B 109.5 ?
C14 C16 H16C 109.5 ?
H16A C16 H16C 109.5 ?
H16B C16 H16C 109.5 ?

loop_
_geom_bond_atom_site_label_1
_geom_bond_atom_site_label_2
_geom_bond_distance
_geom_bond_publ_flag
O1 C5 1.384(3) yes
O1 H1 0.8200 ?
O2 C11 1.384(4) yes
O2 H2 0.8200 ?
C1 C2 1.517(5) ?
C1 H1B 0.9600 ?
C1 H1C 0.9600 ?
C1 H1A 0.9600 ?
C2 C3 1.360(4) ?
C2 C7 1.403(4) ?
C3 C4 1.358(5) ?
C3 H3A 0.9300 ?
C4 C5 1.380(4) ?
C4 H4A 0.9300 ?
C5 C6 1.384(4) ?
C6 C7 1.377(4) ?
C6 C8 1.531(4) ?
C7 H7A 0.9300 ?
C8 C10 1.529(4) ?
C8 C9 1.529(4) ?
C8 H8A 0.9800 ?
C9 H9A 0.9600 ?
C9 H9B 0.9600 ?
C9 H9C 0.9600 ?
C10 C11 1.385(4) ?
C10 C15 1.386(4) ?
C11 C12 1.379(5) ?
C12 C13 1.372(5) ?
C12 H12A 0.9300 ?
C13 C14 1.387(5) ?
C13 H13A 0.9300 ?
C14 C15 1.385(4) ?
C14 C16 1.510(5) ?
C15 H15A 0.9300 ?
C16 H16A 0.9600 ?
C16 H16B 0.9600 ?
C16 H16C 0.9600 ?

loop_
_geom_hbond_atom_site_label_D
_geom_hbond_atom_site_label_H
_geom_hbond_atom_site_label_A
_geom_hbond_site_symmetry_A
_geom_hbond_distance_DH
_geom_hbond_distance_HA
_geom_hbond_distance_DA
_geom_hbond_angle_DHA
O2 H2 O1 . 0.82 1.92 2.725(3) 167.5
O1 H1 O2 4_557 0.82 1.97 2.766(3) 164.5

loop_
_geom_torsion_atom_site_label_1
_geom_torsion_atom_site_label_2
_geom_torsion_atom_site_label_3
_geom_torsion_atom_site_label_4
_geom_torsion
C7 C2 C3 C4 0.8(5)
C1 C2 C3 C4 -177.3(4)
C2 C3 C4 C5 0.5(5)
C3 C4 C5 C6 -1.4(5)
C3 C4 C5 O1 179.6(3)
C4 C5 C6 C7 1.0(4)
O1 C5 C6 C7 -180.0(3)
C4 C5 C6 C8 -177.0(3)
O1 C5 C6 C8 2.0(4)
C5 C6 C7 C2 0.3(5)
C8 C6 C7 C2 178.3(3)
C3 C2 C7 C6 -1.2(5)
C1 C2 C7 C6 176.9(3)
C7 C6 C8 C10 -92.3(3)
C5 C6 C8 C10 85.7(3)
C7 C6 C8 C9 34.6(4)
C5 C6 C8 C9 -147.4(3)
C9 C8 C10 C11 136.0(3)
C6 C8 C10 C11 -96.8(3)
C9 C8 C10 C15 -43.5(4)
C6 C8 C10 C15 83.7(3)
C15 C10 C11 C12 1.6(5)
C8 C10 C11 C12 -177.9(3)
C15 C10 C11 O2 179.1(3)
C8 C10 C11 O2 -0.5(5)
O2 C11 C12 C13 -178.4(4)
C10 C11 C12 C13 -0.8(6)
C11 C12 C13 C14 0.3(7)
C12 C13 C14 C15 -0.8(6)
C12 C13 C14 C16 179.8(4)
C13 C14 C15 C10 1.7(5)
C16 C14 C15 C10 -178.8(4)
C11 C10 C15 C14 -2.2(5)
C8 C10 C15 C14 177.4(3)

loop_
_cod_related_entry_id
_cod_related_entry_database
_cod_related_entry_code
1 ChemSpider 10366783
